data_2200980
loop_
_publ_author_name
'Pavlovi\'c, Gordana'
'Bari\<si\'c, Lidija'
'Rapi\'c, Vladimir'
'Leban, Ivan'

_publ_section_title
;
 Ferrocene compounds. XXX. Methyl 1'-acetamidoferrocene-1-carboxylate
;
_journal_issue 1
_journal_name_full 'Acta Crystallographica Section E'
_journal_page_first m13
_journal_page_last m15
_journal_paper_doi 10.1107/S1600536801020451
_journal_volume 58
_journal_year 2002
_chemical_formula_iupac '[Fe (C7 H8 N O) (C7 H7 O2)]'
_chemical_formula_moiety 'C14 H15 Fe N O3'
_chemical_formula_sum 'C14 H15 Fe N O3'
_chemical_formula_weight 301.12
_chemical_name_common 'Methyl 1'-acetamidoferrocene-1-carboxylate'
_chemical_name_systematic
;
 Methyl 1'-acetamidoferrocene-1-carboxylate
;
_space_group_IT_number 2
_symmetry_cell_setting triclinic
_symmetry_space_group_name_Hall '-P 1'
_symmetry_space_group_name_H-M 'P -1'
_atom_sites_solution_hydrogens mixed
_atom_sites_solution_primary direct
_atom_sites_solution_secondary difmap
_audit_creation_method SHELXL-97
_cell_angle_alpha 107.5530(10)
_cell_angle_beta 99.6840(10)
_cell_angle_gamma 113.2090(10)
_cell_formula_units_Z 2
_cell_length_a 7.62000(10)
_cell_length_b 9.50520(10)
_cell_length_c 10.3956(2)
_cell_measurement_reflns_used 2145
_cell_measurement_temperature 200(2)
_cell_measurement_theta_max 27.5
_cell_measurement_theta_min 1
_cell_volume 623.386(19)
_computing_cell_refinement
;
DENZO and COLLECT (Otwinowski & Minor, 1997)
;
_computing_data_reduction 'DENZO and COLLECT'
_computing_molecular_graphics 'PLATON (Spek, 1990)'
_computing_publication_material SHELXL97
_computing_structure_refinement 'SHELXL97 (Sheldrick, 1997)'
_computing_structure_solution 'SHELXS97 (Sheldrick, 1990)'
_diffrn_ambient_temperature 200(2)
_diffrn_measured_fraction_theta_full .976
_diffrn_measured_fraction_theta_max .976
_diffrn_measurement_device_type 'Nonius KappaCCD area-detector'
_diffrn_measurement_method \w
_diffrn_radiation_monochromator graphite
_diffrn_radiation_source 'fine-focus sealed tube'
_diffrn_radiation_type MoK\a
_diffrn_radiation_wavelength .71073
_diffrn_reflns_av_R_equivalents .0181
_diffrn_reflns_av_sigmaI/netI .0305
_diffrn_reflns_limit_h_max 9
_diffrn_reflns_limit_h_min -9
_diffrn_reflns_limit_k_max 12
_diffrn_reflns_limit_k_min -12
_diffrn_reflns_limit_l_max 13
_diffrn_reflns_limit_l_min -13
_diffrn_reflns_number 4713
_diffrn_reflns_theta_full 27.40
_diffrn_reflns_theta_max 27.40
_diffrn_reflns_theta_min 4.39
_exptl_absorpt_coefficient_mu 1.212
_exptl_absorpt_correction_type none
_exptl_crystal_colour orange
_exptl_crystal_density_diffrn 1.604
_exptl_crystal_density_method 'not measured'
_exptl_crystal_description 'irregular prism'
_exptl_crystal_F_000 312
_exptl_crystal_size_max .42
_exptl_crystal_size_mid .38
_exptl_crystal_size_min .21
_refine_diff_density_max .292
_refine_diff_density_min -.371
_refine_ls_extinction_method none
_refine_ls_goodness_of_fit_ref 1.037
_refine_ls_hydrogen_treatment mixed
_refine_ls_matrix_type full
_refine_ls_number_parameters 178
_refine_ls_number_reflns 2772
_refine_ls_number_restraints 0
_refine_ls_restrained_S_all 1.037
_refine_ls_R_factor_all .0237
_refine_ls_R_factor_gt .0221
_refine_ls_shift/su_max .001
_refine_ls_shift/su_mean .000
_refine_ls_structure_factor_coef Fsqd
_refine_ls_weighting_details 'w = 1/[\s^2^(Fo^2^)+(0.0236P)^2^+0.2165P] where P = (Fo^2^+2Fc^2^)/3'
_refine_ls_weighting_scheme calc
_refine_ls_wR_factor_gt .0560
_refine_ls_wR_factor_ref .0570
_reflns_number_gt 2639
_reflns_number_total 2772
_reflns_threshold_expression I>2\s(I)
_cod_data_source_file wn6071.cif
_cod_data_source_block I
_cod_depositor_comments
;
The following automatic conversions were performed:
'_symmetry_cell_setting' value 'Triclinic' changed to 'triclinic'
according to '/home/saulius/struct/CIF-dictionaries/cif_core.dic'
dictionary named 'cif_core.dic' version 2.4.1 from 2010-06-29.

Automatic conversion script
Id: cif_fix_enum 1527 2010-12-29 10:47:43Z saulius 

The following automatic conversions were performed:

'_symmetry_cell_setting' value 'Triclinic' changed to 'triclinic'
according to /home/saulius/struct/CIF-dictionaries/cif_core.dic
dictionary named 'cif_core.dic' version 2.4.1 from 2010-06-29.

Automatic conversion script
Id: cif_fix_values 1715 2011-07-08 13:25:40Z adriana 

The following automatic conversions were performed:

'_atom_sites_solution_hydrogens' value 'geom and difmap' was changed
to 'mixed'.

Automatic conversion script
Id: cif_fix_values 6452 2018-10-05 10:23:21Z andrius 
;
_cod_original_cell_volume 623.39(2)
_cod_database_code 2200980
_cod_database_fobs_code 2200980

loop_
_symmetry_equiv_pos_as_xyz
'x, y, z'
'-x, -y, -z'

loop_
_atom_site_label
_atom_site_fract_x
_atom_site_fract_y
_atom_site_fract_z
_atom_site_U_iso_or_equiv
_atom_site_adp_type
_atom_site_calc_flag
_atom_site_refinement_flags
_atom_site_occupancy
_atom_site_disorder_assembly
_atom_site_disorder_group
_atom_site_type_symbol
Fe .22187(2) .31394(2) .724869(17) .01462(7) Uani d . 1 . . Fe
O1 -.14595(15) .46605(13) .59145(10) .0269(2) Uani d . 1 . . O
O2 .02910(15) .61561(12) .82581(10) .0245(2) Uani d . 1 . . O
O3 .61946(19) .85023(13) .92423(12) .0383(3) Uani d . 1 . . O
N .41977(17) .66127(14) .69876(12) .0190(2) Uani d . 1 . . N
H1N .356(3) .646(2) .620(2) .031(5) Uiso d . 1 . . H
C1 -.03082(18) .33983(16) .72714(13) .0184(2) Uani d . 1 . . C
C2 .05831(19) .33790(17) .85957(14) .0199(3) Uani d . 1 . . C
H2 .1058 .4231 .9499 .024 Uiso calc R 1 . . H
C3 .0609(2) .18237(17) .82783(15) .0226(3) Uani d . 1 . . C
H3 .1099 .1480 .8940 .027 Uiso calc R 1 . . H
C4 -.0245(2) .08831(17) .67690(15) .0234(3) Uani d . 1 . . C
H4 -.0406 -.0179 .6279 .028 Uiso calc R 1 . . H
C5 -.08086(19) .18458(16) .61424(14) .0208(3) Uani d . 1 . . C
H5 -.1397 .1527 .5173 .025 Uiso calc R 1 . . H
C6 .43403(18) .52163(15) .70782(13) .0168(2) Uani d . 1 . . C
C7 .51375(18) .50441(16) .83319(14) .0188(2) Uani d . 1 . . C
H7 .5608 .5828 .9268 .023 Uiso calc R 1 . . H
C8 .50796(19) .34470(16) .78862(15) .0222(3) Uani d . 1 . . C
H8 .5528 .3014 .8483 .027 Uiso calc R 1 . . H
C9 .4216(2) .26301(17) .63690(15) .0227(3) Uani d . 1 . . C
H9 .4005 .1573 .5806 .027 Uiso calc R 1 . . H
C10 .37316(19) .37141(16) .58648(14) .0200(3) Uani d . 1 . . C
H10 .3130 .3485 .4919 .024 Uiso calc R 1 . . H
C11 -.05735(18) .47597(16) .70480(13) .0185(2) Uani d . 1 . . C
C12 .0089(2) .75673(18) .81521(17) .0300(3) Uani d . 1 . . C
H12A .0378 .7703 .7320 .045 Uiso calc R 1 . . H
H12B .1021 .8563 .8988 .045 Uiso calc R 1 . . H
H12C -.1266 .7375 .8077 .045 Uiso calc R 1 . . H
C13 .5172(2) .81806(17) .80547(15) .0222(3) Uani d . 1 . . C
C14 .4944(2) .95123(18) .76663(18) .0298(3) Uani d . 1 . . C
H14A .4373 1.0025 .8292 .045 Uiso calc R 1 . . H
H14B .4069 .9018 .6697 .045 Uiso calc R 1 . . H
H14C .6245 1.0346 .7761 .045 Uiso calc R 1 . . H

loop_
_atom_site_aniso_label
_atom_site_aniso_U_11
_atom_site_aniso_U_22
_atom_site_aniso_U_33
_atom_site_aniso_U_12
_atom_site_aniso_U_13
_atom_site_aniso_U_23
Fe .01333(10) .01424(10) .01305(10) .00500(8) .00243(7) .00455(7)
O1 .0268(5) .0345(6) .0196(5) .0154(5) .0028(4) .0126(4)
O2 .0283(5) .0236(5) .0202(5) .0143(4) .0052(4) .0060(4)
O3 .0487(7) .0231(5) .0262(5) .0175(5) -.0104(5) .0004(4)
N .0204(5) .0177(5) .0151(5) .0069(4) .0010(4) .0071(4)
C1 .0133(5) .0226(6) .0166(6) .0073(5) .0042(5) .0067(5)
C2 .0188(6) .0249(7) .0160(6) .0095(5) .0069(5) .0088(5)
C3 .0209(6) .0241(7) .0240(7) .0082(5) .0080(5) .0143(6)
C4 .0185(6) .0164(6) .0272(7) .0030(5) .0058(5) .0070(5)
C5 .0143(6) .0212(6) .0178(6) .0045(5) .0009(5) .0040(5)
C6 .0142(5) .0162(6) .0170(6) .0051(5) .0042(5) .0064(5)
C7 .0145(6) .0168(6) .0187(6) .0042(5) .0006(5) .0063(5)
C8 .0151(6) .0196(6) .0301(7) .0075(5) .0029(5) .0111(5)
C9 .0191(6) .0186(6) .0286(7) .0090(5) .0098(5) .0062(5)
C10 .0189(6) .0206(6) .0169(6) .0067(5) .0075(5) .0058(5)
C11 .0130(5) .0238(6) .0172(6) .0077(5) .0055(5) .0074(5)
C12 .0293(7) .0236(7) .0380(8) .0141(6) .0113(6) .0113(6)
C13 .0195(6) .0186(6) .0256(7) .0084(5) .0040(5) .0077(5)
C14 .0273(7) .0213(7) .0388(8) .0109(6) .0054(6) .0137(6)

loop_
_atom_type_symbol
_atom_type_description
_atom_type_scat_dispersion_real
_atom_type_scat_dispersion_imag
_atom_type_scat_source
C C .0033 .0016 'International Tables Vol C Tables 4.2.6.8 and 6.1.1.4'
H H .0000 .0000 'International Tables Vol C Tables 4.2.6.8 and 6.1.1.4'
Fe Fe .3463 .8444 'International Tables Vol C Tables 4.2.6.8 and 6.1.1.4'
N N .0061 .0033 'International Tables Vol C Tables 4.2.6.8 and 6.1.1.4'
O O .0106 .0060 'International Tables Vol C Tables 4.2.6.8 and 6.1.1.4'

loop_
_geom_angle_atom_site_label_1
_geom_angle_atom_site_label_2
_geom_angle_atom_site_label_3
_geom_angle
_geom_angle_publ_flag
C1 Fe C9 156.53(6) yes
C1 Fe C8 161.37(6) yes
C9 Fe C8 40.87(6) no
C1 Fe C5 41.20(5) no
C9 Fe C5 120.76(5) yes
C8 Fe C5 155.66(6) yes
C1 Fe C2 41.23(5) no
C9 Fe C2 160.83(6) yes
C8 Fe C2 123.70(5) yes
C5 Fe C2 69.14(5) no
C1 Fe C10 121.39(5) yes
C9 Fe C10 40.71(5) no
C8 Fe C10 68.59(5) no
C5 Fe C10 108.02(5) no
C2 Fe C10 156.76(6) yes
C1 Fe C4 68.64(5) no
C9 Fe C4 107.45(6) no
C8 Fe C4 120.38(5) no
C5 Fe C4 40.55(5) no
C2 Fe C4 68.47(5) no
C10 Fe C4 125.27(5) no
C1 Fe C7 124.73(5) no
C9 Fe C7 68.61(5) no
C8 Fe C7 40.71(5) no
C5 Fe C7 162.49(5) no
C2 Fe C7 106.87(5) no
C10 Fe C7 68.53(5) no
C4 Fe C7 155.40(6) no
C1 Fe C3 68.66(5) no
C9 Fe C3 124.33(6) no
C8 Fe C3 106.75(6) no
C5 Fe C3 68.48(5) no
C2 Fe C3 40.54(5) no
C10 Fe C3 161.67(6) no
C4 Fe C3 40.52(5) no
C7 Fe C3 120.28(5) no
C1 Fe C6 108.62(5) no
C9 Fe C6 67.83(5) no
C8 Fe C6 67.79(5) no
C5 Fe C6 126.19(5) no
C2 Fe C6 121.55(5) no
C10 Fe C6 40.36(5) no
C4 Fe C6 162.66(5) no
C7 Fe C6 40.28(5) no
C3 Fe C6 155.98(6) no
C11 O2 C12 116.11(11) yes
C13 N C6 125.09(11) yes
C13 N H1N 119.6(13) yes
C6 N H1N 115.0(13) yes
C5 C1 C2 107.68(11) no
C5 C1 C11 124.27(12) no
C2 C1 C11 127.95(12) no
C5 C1 Fe 69.59(7) no
C2 C1 Fe 69.67(7) no
C11 C1 Fe 123.30(9) no
C3 C2 C1 107.85(11) no
C3 C2 Fe 70.37(7) no
C1 C2 Fe 69.11(7) no
C3 C2 H2 126.1 no
C1 C2 H2 126.1 no
Fe C2 H2 126.0 no
C2 C3 C4 108.21(12) no
C2 C3 Fe 69.09(7) no
C4 C3 Fe 69.61(8) no
C2 C3 H3 125.9 no
C4 C3 H3 125.9 no
Fe C3 H3 127.0 no
C5 C4 C3 108.38(12) no
C5 C4 Fe 69.13(7) no
C3 C4 Fe 69.87(7) no
C5 C4 H4 125.8 no
C3 C4 H4 125.8 no
Fe C4 H4 126.8 no
C4 C5 C1 107.88(11) no
C4 C5 Fe 70.32(7) no
C1 C5 Fe 69.21(7) no
C4 C5 H5 126.1 no
C1 C5 H5 126.1 no
Fe C5 H5 126.0 no
N C6 C7 127.69(11) no
N C6 C10 123.66(11) no
C7 C6 C10 108.62(11) no
N C6 Fe 129.30(9) no
C7 C6 Fe 69.06(7) no
C10 C6 Fe 68.89(7) no
C6 C7 C8 107.41(11) no
C6 C7 Fe 70.66(7) no
C8 C7 Fe 68.96(7) no
C6 C7 H7 126.3 no
C8 C7 H7 126.3 no
Fe C7 H7 125.7 no
C9 C8 C7 108.26(12) no
C9 C8 Fe 69.54(7) no
C7 C8 Fe 70.33(7) no
C9 C8 H8 125.9 no
C7 C8 H8 125.9 no
Fe C8 H8 125.8 no
C10 C9 C8 108.21(11) no
C10 C9 Fe 70.24(7) no
C8 C9 Fe 69.60(7) no
C10 C9 H9 125.9 no
C8 C9 H9 125.9 no
Fe C9 H9 125.8 no
C9 C10 C6 107.47(11) no
C9 C10 Fe 69.05(7) no
C6 C10 Fe 70.74(7) no
C9 C10 H10 126.3 no
C6 C10 H10 126.3 no
Fe C10 H10 125.5 no
O1 C11 O2 123.31(12) no
O1 C11 C1 124.79(12) no
O2 C11 C1 111.89(11) no
O2 C12 H12A 109.5 no
O2 C12 H12B 109.5 no
H12A C12 H12B 109.5 no
O2 C12 H12C 109.5 no
H12A C12 H12C 109.5 no
H12B C12 H12C 109.5 no
O3 C13 N 122.80(12) no
O3 C13 C14 121.64(13) no
N C13 C14 115.55(12) no
C13 C14 H14A 109.5 no
C13 C14 H14B 109.5 no
H14A C14 H14B 109.5 no
C13 C14 H14C 109.5 no
H14A C14 H14C 109.5 no
H14B C14 H14C 109.5 no

loop_
_geom_bond_atom_site_label_1
_geom_bond_atom_site_label_2
_geom_bond_site_symmetry_2
_geom_bond_distance
_geom_bond_publ_flag
Fe C1 . 2.0381(12) no
Fe C9 . 2.0417(13) no
Fe C8 . 2.0425(13) no
Fe C5 . 2.0433(13) no
Fe C2 . 2.0456(13) no
Fe C10 . 2.0573(13) no
Fe C4 . 2.0591(13) no
Fe C7 . 2.0607(12) no
Fe C3 . 2.0625(13) no
Fe C6 . 2.0819(12) no
O1 C11 . 1.2118(16) yes
O2 C11 . 1.3428(16) yes
O2 C12 . 1.4427(17) yes
O3 C13 . 1.2189(17) yes
N C13 . 1.3626(17) yes
N C6 . 1.4029(16) yes
N H1N . .812(19) no
C1 C5 . 1.4359(18) no
C1 C2 . 1.4378(18) no
C1 C11 . 1.4632(18) no
C2 C3 . 1.4234(19) no
C2 H2 . .9300 no
C3 C4 . 1.427(2) no
C3 H3 . .9300 no
C4 C5 . 1.4217(19) no
C4 H4 . .9300 no
C5 H5 . .9300 no
C6 C7 . 1.4266(17) no
C6 C10 . 1.4282(17) no
C7 C8 . 1.4274(18) no
C7 H7 . .9300 no
C8 C9 . 1.426(2) no
C8 H8 . .9300 no
C9 C10 . 1.4258(19) no
C9 H9 . .9300 no
C10 H10 . .9300 no
C12 H12A . .9600 no
C12 H12B . .9600 no
C12 H12C . .9600 no
C13 C14 . 1.5011(19) no
C14 H14A . .9600 no
C14 H14B . .9600 no
C14 H14C . .9600 no
Fe C(av.) . 2.053(5) yes
C(Cp) C(Cp)(av.)unsubst. . 1.4250(10) yes
C(Cp) C(Cp)(av.)subst. . 1.432(4) yes

loop_
_geom_hbond_atom_site_label_D
_geom_hbond_atom_site_label_H
_geom_hbond_atom_site_label_A
_geom_hbond_site_symmetry_A
_geom_hbond_distance_DH
_geom_hbond_distance_HA
_geom_hbond_distance_DA
_geom_hbond_angle_DHA
_geom_hbond_publ_flag
N H1N O1 2_566 .82(2) 2.14(2) 2.934(2) 164.0(10) yes
C3 H3 O3 2_667 .93 2.54 3.411(2) 156 yes
C12 H12B O3 2_677 .96 2.57 3.506(2) 166 yes

loop_
_geom_torsion_atom_site_label_1
_geom_torsion_atom_site_label_2
_geom_torsion_atom_site_label_3
_geom_torsion_atom_site_label_4
_geom_torsion
_geom_torsion_publ_flag
C9 Fe C1 C5 47.06(17) no
C8 Fe C1 C5 -160.31(15) no
C2 Fe C1 C5 -118.91(11) no
C10 Fe C1 C5 81.55(9) no
C4 Fe C1 C5 -37.64(8) no
C7 Fe C1 C5 165.89(8) no
C3 Fe C1 C5 -81.29(8) no
C6 Fe C1 C5 124.13(8) no
C9 Fe C1 C2 165.97(12) no
C8 Fe C1 C2 -41.4(2) no
C5 Fe C1 C2 118.91(11) no
C10 Fe C1 C2 -159.54(8) no
C4 Fe C1 C2 81.27(8) no
C7 Fe C1 C2 -75.20(9) no
C3 Fe C1 C2 37.63(8) no
C6 Fe C1 C2 -116.96(8) no
C9 Fe C1 C11 -71.26(18) no
C8 Fe C1 C11 81.4(2) no
C5 Fe C1 C11 -118.32(14) no
C2 Fe C1 C11 122.77(14) no
C10 Fe C1 C11 -36.77(12) no
C4 Fe C1 C11 -155.96(12) no
C7 Fe C1 C11 47.57(13) no
C3 Fe C1 C11 160.39(12) no
C6 Fe C1 C11 5.81(12) no
C5 C1 C2 C3 -.51(14) no
C11 C1 C2 C3 -176.92(12) no
Fe C1 C2 C3 -59.95(9) no
C5 C1 C2 Fe 59.44(9) no
C11 C1 C2 Fe -116.97(13) no
C1 Fe C2 C3 118.98(11) no
C9 Fe C2 C3 -43.92(19) no
C8 Fe C2 C3 -75.72(9) no
C5 Fe C2 C3 80.88(8) no
C10 Fe C2 C3 168.12(12) no
C4 Fe C2 C3 37.25(8) no
C7 Fe C2 C3 -117.14(8) no
C6 Fe C2 C3 -158.62(8) no
C9 Fe C2 C1 -162.90(15) no
C8 Fe C2 C1 165.29(7) no
C5 Fe C2 C1 -38.10(8) no
C10 Fe C2 C1 49.14(16) no
C4 Fe C2 C1 -81.73(8) no
C7 Fe C2 C1 123.87(8) no
C3 Fe C2 C1 -118.98(11) no
C6 Fe C2 C1 82.40(9) no
C1 C2 C3 C4 .38(14) no
Fe C2 C3 C4 -58.78(9) no
C1 C2 C3 Fe 59.16(9) no
C1 Fe C3 C2 -38.24(7) no
C9 Fe C3 C2 163.99(8) no
C8 Fe C3 C2 122.65(8) no
C5 Fe C3 C2 -82.65(8) no
C10 Fe C3 C2 -165.03(15) no
C4 Fe C3 C2 -119.93(11) no
C7 Fe C3 C2 80.46(9) no
C6 Fe C3 C2 49.77(15) no
C1 Fe C3 C4 81.68(8) no
C9 Fe C3 C4 -76.09(10) no
C8 Fe C3 C4 -117.43(8) no
C5 Fe C3 C4 37.27(8) no
C2 Fe C3 C4 119.93(11) no
C10 Fe C3 C4 -45.1(2) no
C7 Fe C3 C4 -159.62(8) no
C6 Fe C3 C4 169.69(11) no
C2 C3 C4 C5 -.10(15) no
Fe C3 C4 C5 -58.56(9) no
C2 C3 C4 Fe 58.46(9) no
C1 Fe C4 C5 38.22(8) no
C9 Fe C4 C5 -117.22(8) no
C8 Fe C4 C5 -159.94(8) no
C2 Fe C4 C5 82.67(8) no
C10 Fe C4 C5 -75.89(9) no
C7 Fe C4 C5 166.20(11) no
C3 Fe C4 C5 119.94(11) no
C6 Fe C4 C5 -45.9(2) no
C1 Fe C4 C3 -81.73(8) no
C9 Fe C4 C3 122.84(8) no
C8 Fe C4 C3 80.12(9) no
C5 Fe C4 C3 -119.94(11) no
C2 Fe C4 C3 -37.27(8) no
C10 Fe C4 C3 164.16(8) no
C7 Fe C4 C3 46.26(16) no
C6 Fe C4 C3 -165.86(15) no
C3 C4 C5 C1 -.22(15) no
Fe C4 C5 C1 -59.24(9) no
C3 C4 C5 Fe 59.02(9) no
C2 C1 C5 C4 .45(14) no
C11 C1 C5 C4 177.02(11) no
Fe C1 C5 C4 59.93(9) no
C2 C1 C5 Fe -59.49(9) no
C11 C1 C5 Fe 117.09(12) no
C1 Fe C5 C4 -118.99(11) no
C9 Fe C5 C4 80.85(9) no
C8 Fe C5 C4 45.88(16) no
C2 Fe C5 C4 -80.86(8) no
C10 Fe C5 C4 123.63(8) no
C7 Fe C5 C4 -160.73(16) no
C3 Fe C5 C4 -37.24(8) no
C6 Fe C5 C4 164.62(8) no
C9 Fe C5 C1 -160.16(8) no
C8 Fe C5 C1 164.86(12) no
C2 Fe C5 C1 38.13(8) no
C10 Fe C5 C1 -117.39(8) no
C4 Fe C5 C1 118.99(11) no
C7 Fe C5 C1 -41.7(2) no
C3 Fe C5 C1 81.75(8) no
C6 Fe C5 C1 -76.40(9) no
C13 N C6 C7 14.2(2) no
C13 N C6 C10 -163.80(13) no
C13 N C6 Fe 107.01(14) no
C1 Fe C6 N -.03(13) no
C9 Fe C6 N 155.18(13) no
C8 Fe C6 N -160.52(13) no
C5 Fe C6 N 42.46(14) no
C2 Fe C6 N -43.61(13) no
C10 Fe C6 N 116.86(15) no
C4 Fe C6 N 77.8(2) no
C7 Fe C6 N -122.20(15) no
C3 Fe C6 N -79.22(17) no
C1 Fe C6 C7 122.17(8) no
C9 Fe C6 C7 -82.62(8) no
C8 Fe C6 C7 -38.32(8) no
C5 Fe C6 C7 164.66(8) no
C2 Fe C6 C7 78.59(9) no
C10 Fe C6 C7 -120.94(11) no
C4 Fe C6 C7 -159.99(16) no
C3 Fe C6 C7 42.97(15) no
C1 Fe C6 C10 -116.90(8) no
C9 Fe C6 C10 38.32(8) no
C8 Fe C6 C10 82.62(8) no
C5 Fe C6 C10 -74.40(9) no
C2 Fe C6 C10 -160.47(8) no
C4 Fe C6 C10 -39.0(2) no
C7 Fe C6 C10 120.94(11) no
C3 Fe C6 C10 163.91(12) no
N C6 C7 C8 -176.44(12) no
C10 C6 C7 C8 1.81(14) no
Fe C6 C7 C8 59.41(9) no
N C6 C7 Fe 124.15(13) no
C10 C6 C7 Fe -57.60(9) no
C1 Fe C7 C6 -77.46(9) no
C9 Fe C7 C6 80.53(8) no
C8 Fe C7 C6 118.35(11) no
C5 Fe C7 C6 -45.2(2) no
C2 Fe C7 C6 -119.21(8) no
C10 Fe C7 C6 36.65(7) no
C4 Fe C7 C6 165.82(12) no
C3 Fe C7 C6 -161.26(7) no
C1 Fe C7 C8 164.19(8) no
C9 Fe C7 C8 -37.82(8) no
C5 Fe C7 C8 -163.56(16) no
C2 Fe C7 C8 122.45(8) no
C10 Fe C7 C8 -81.70(9) no
C4 Fe C7 C8 47.47(16) no
C3 Fe C7 C8 80.39(9) no
C6 Fe C7 C8 -118.35(11) no
C6 C7 C8 C9 -1.08(15) no
Fe C7 C8 C9 59.41(9) no
C6 C7 C8 Fe -60.49(9) no
C1 Fe C8 C9 -163.75(15) no
C5 Fe C8 C9 48.83(16) no
C2 Fe C8 C9 164.66(8) no
C10 Fe C8 C9 -37.70(8) no
C4 Fe C8 C9 81.58(9) no
C7 Fe C8 C9 -119.25(11) no
C3 Fe C8 C9 123.52(8) no
C6 Fe C8 C9 -81.32(8) no
C1 Fe C8 C7 -44.5(2) no
C9 Fe C8 C7 119.25(11) no
C5 Fe C8 C7 168.08(12) no
C2 Fe C8 C7 -76.09(9) no
C10 Fe C8 C7 81.55(8) no
C4 Fe C8 C7 -159.17(8) no
C3 Fe C8 C7 -117.23(8) no
C6 Fe C8 C7 37.93(8) no
C7 C8 C9 C10 -.05(15) no
Fe C8 C9 C10 59.86(9) no
C7 C8 C9 Fe -59.90(9) no
C1 Fe C9 C10 47.83(17) no
C8 Fe C9 C10 -119.20(11) no
C5 Fe C9 C10 81.96(9) no
C2 Fe C9 C10 -161.28(14) no
C4 Fe C9 C10 124.25(8) no
C7 Fe C9 C10 -81.53(8) no
C3 Fe C9 C10 165.63(8) no
C6 Fe C9 C10 -38.00(7) no
C1 Fe C9 C8 167.03(12) no
C5 Fe C9 C8 -158.83(8) no
C2 Fe C9 C8 -42.08(19) no
C10 Fe C9 C8 119.20(11) no
C4 Fe C9 C8 -116.55(8) no
C7 Fe C9 C8 37.68(8) no
C3 Fe C9 C8 -75.17(9) no
C6 Fe C9 C8 81.20(8) no
C8 C9 C10 C6 1.16(14) no
Fe C9 C10 C6 60.62(9) no
C8 C9 C10 Fe -59.46(9) no
N C6 C10 C9 176.50(11) no
C7 C6 C10 C9 -1.84(14) no
Fe C6 C10 C9 -59.54(9) no
N C6 C10 Fe -123.96(12) no
C7 C6 C10 Fe 57.71(9) no
C1 Fe C10 C9 -159.77(8) no
C8 Fe C10 C9 37.84(8) no
C5 Fe C10 C9 -116.52(8) no
C2 Fe C10 C9 164.51(12) no
C4 Fe C10 C9 -74.99(9) no
C7 Fe C10 C9 81.73(8) no
C3 Fe C10 C9 -40.7(2) no
C6 Fe C10 C9 118.30(11) no
C1 Fe C10 C6 81.93(9) no
C9 Fe C10 C6 -118.30(11) no
C8 Fe C10 C6 -80.46(8) no
C5 Fe C10 C6 125.17(8) no
C2 Fe C10 C6 46.20(16) no
C4 Fe C10 C6 166.71(7) no
C7 Fe C10 C6 -36.58(7) no
C3 Fe C10 C6 -158.99(15) no
C12 O2 C11 O1 .88(18) no
C12 O2 C11 C1 -179.23(11) no
C5 C1 C11 O1 9.3(2) no
C2 C1 C11 O1 -174.82(13) no
Fe C1 C11 O1 96.04(14) no
C5 C1 C11 O2 -170.58(11) no
C2 C1 C11 O2 5.28(18) no
Fe C1 C11 O2 -83.86(12) no
C6 N C13 O3 -4.3(2) no
C6 N C13 C14 174.46(12) no
